data_1502723
loop_
_publ_author_name
'O\'smia\/lowski, Borys'
'Kolehmainen, Erkki'
'Dobosz, Robert'
'Gawinecki, Ryszard'
'Kauppinen, Reijo'
'Valkonen, Arto'
'Koivukorpi, Juha'
'Rissanen, Kari'

_publ_section_title
;
 Self-organization of 2-acylaminopyridines in the solid state and in
 solution.
;
_journal_issue 38
_journal_name_full 'The journal of physical chemistry. A'
_journal_page_first 10421
_journal_page_last 10426
_journal_paper_doi 10.1021/jp1063116
_journal_volume 114
_journal_year 2010
_chemical_formula_moiety 'C8 H10 N2 O'
_chemical_formula_sum 'C8 H10 N2 O'
_chemical_formula_weight 150.18
_chemical_name_systematic
;
 ?
;
_space_group_IT_number 2
_symmetry_cell_setting triclinic
_symmetry_space_group_name_Hall '-P 1'
_symmetry_space_group_name_H-M 'P -1'
_atom_sites_solution_hydrogens geom
_atom_sites_solution_primary direct
_atom_sites_solution_secondary difmap
_audit_creation_method SHELXL-97
_cell_angle_alpha 86.484(3)
_cell_angle_beta 86.143(4)
_cell_angle_gamma 70.363(3)
_cell_formula_units_Z 4
_cell_length_a 7.7600(4)
_cell_length_b 8.5323(4)
_cell_length_c 12.8473(6)
_cell_measurement_reflns_used 3227
_cell_measurement_temperature 123(2)
_cell_measurement_theta_max 28.283
_cell_measurement_theta_min 0.407
_cell_volume 798.66(7)
_computing_cell_refinement 'DENZO-SMN (Otwinowski & Minor, 1997)'
_computing_data_collection 'Collect (Bruker, 2008)'
_computing_data_reduction DENZO-SMN
_computing_molecular_graphics 'ORTEP-3 (Farrugia, 1997); MERCURY (Macrae, <i>et al.</i>, 2008)'
_computing_publication_material SHELXL-97
_computing_structure_refinement 'SHELXL-97 (Sheldrick, 2008)'
_computing_structure_solution 'SIR-2004 (Burla, et al., 2005)'
_diffrn_ambient_temperature 123(2)
_diffrn_detector_area_resol_mean 9
_diffrn_measured_fraction_theta_full 0.994
_diffrn_measured_fraction_theta_max 0.994
_diffrn_measurement_device_type 'Bruker-Nonius Kappa CCD with APEXII detector'
_diffrn_measurement_method '\f and \w scans'
_diffrn_radiation_monochromator graphite
_diffrn_radiation_source 'fine-focus sealed tube'
_diffrn_radiation_type MoK\a
_diffrn_radiation_wavelength 0.71073
_diffrn_reflns_av_R_equivalents 0.0279
_diffrn_reflns_av_sigmaI/netI 0.0424
_diffrn_reflns_limit_h_max 9
_diffrn_reflns_limit_h_min -10
_diffrn_reflns_limit_k_max 11
_diffrn_reflns_limit_k_min -11
_diffrn_reflns_limit_l_max 16
_diffrn_reflns_limit_l_min -13
_diffrn_reflns_number 5721
_diffrn_reflns_theta_full 27.49
_diffrn_reflns_theta_max 27.49
_diffrn_reflns_theta_min 2.79
_exptl_absorpt_coefficient_mu 0.085
_exptl_absorpt_correction_type none
_exptl_crystal_colour colourless
_exptl_crystal_density_diffrn 1.249
_exptl_crystal_density_method 'not measured'
_exptl_crystal_description needle
_exptl_crystal_F_000 320
_exptl_crystal_size_max 0.40
_exptl_crystal_size_mid 0.12
_exptl_crystal_size_min 0.07
_refine_diff_density_max 0.429
_refine_diff_density_min -0.283
_refine_diff_density_rms 0.072
_refine_ls_extinction_method none
_refine_ls_goodness_of_fit_ref 1.117
_refine_ls_hydrogen_treatment mixed
_refine_ls_matrix_type full
_refine_ls_number_parameters 209
_refine_ls_number_reflns 3643
_refine_ls_number_restraints 2
_refine_ls_restrained_S_all 1.117
_refine_ls_R_factor_all 0.0917
_refine_ls_R_factor_gt 0.0720
_refine_ls_shift/su_max 0.000
_refine_ls_shift/su_mean 0.000
_refine_ls_structure_factor_coef Fsqd
_refine_ls_weighting_details 'calc w=1/[\s^2^(Fo^2^)+(0.0662P)^2^+1.2201P] where P=(Fo^2^+2Fc^2^)/3'
_refine_ls_weighting_scheme calc
_refine_ls_wR_factor_gt 0.1816
_refine_ls_wR_factor_ref 0.1960
_reflns_number_gt 2879
_reflns_number_total 3643
_reflns_threshold_expression >2\s(I)
_cod_data_source_file jp1063116_si_003.cif
_cod_data_source_block mepme
_cod_original_sg_symbol_H-M P-1
_cod_database_code 1502723

loop_
_symmetry_equiv_pos_as_xyz
'x, y, z'
'-x, -y, -z'

loop_
_atom_site_label
_atom_site_type_symbol
_atom_site_fract_x
_atom_site_fract_y
_atom_site_fract_z
_atom_site_U_iso_or_equiv
_atom_site_adp_type
_atom_site_occupancy
_atom_site_symmetry_multiplicity
_atom_site_calc_flag
_atom_site_refinement_flags
O8 O 0.3783(3) 0.8338(2) -0.19340(15) 0.0318(5) Uani 1 1 d .
N1 N 0.7592(3) 0.4951(3) 0.00101(16) 0.0227(5) Uani 1 1 d .
N7 N 0.5981(3) 0.5917(3) -0.14526(17) 0.0230(5) Uani 1 1 d D
H7 H 0.673(4) 0.495(3) -0.169(2) 0.035 Uiso 1 1 d D
C2 C 0.6282(3) 0.6222(3) -0.04356(19) 0.0215(5) Uani 1 1 d .
C3 C 0.5351(4) 0.7699(3) 0.0070(2) 0.0272(6) Uani 1 1 d .
H3 H 0.4416 0.8575 -0.0259 0.033 Uiso 1 1 calc R
C4 C 0.5840(4) 0.7835(3) 0.1063(2) 0.0326(6) Uani 1 1 d .
H4 H 0.5238 0.8819 0.1431 0.039 Uiso 1 1 calc R
C5 C 0.7209(4) 0.6539(3) 0.1525(2) 0.0294(6) Uani 1 1 d .
H5 H 0.7571 0.6630 0.2204 0.035 Uiso 1 1 calc R
C6 C 0.8044(3) 0.5100(3) 0.09737(19) 0.0241(5) Uani 1 1 d .
C8 C 0.4801(3) 0.6927(3) -0.2139(2) 0.0235(5) Uani 1 1 d .
C9 C 0.4815(4) 0.6204(3) -0.3181(2) 0.0278(6) Uani 1 1 d .
H9A H 0.4221 0.5352 -0.3098 0.042 Uiso 1 1 calc R
H9B H 0.6083 0.5699 -0.3449 0.042 Uiso 1 1 calc R
H9C H 0.4150 0.7089 -0.3673 0.042 Uiso 1 1 calc R
C10 C 0.9520(4) 0.3639(3) 0.1444(2) 0.0299(6) Uani 1 1 d .
H10A H 0.8955 0.2928 0.1866 0.045 Uiso 1 1 calc R
H10B H 1.0247 0.4044 0.1887 0.045 Uiso 1 1 calc R
H10C H 1.0316 0.2995 0.0884 0.045 Uiso 1 1 calc R
O8A O 1.1518(3) 0.6836(2) 0.25865(15) 0.0354(5) Uani 1 1 d .
N1A N 0.7570(3) 1.0078(3) 0.45625(17) 0.0251(5) Uani 1 1 d .
N7A N 0.9076(3) 0.9101(3) 0.30265(17) 0.0244(5) Uani 1 1 d D
H7A H 0.823(4) 1.002(3) 0.277(2) 0.037 Uiso 1 1 d D
C2A C 0.8864(3) 0.8804(3) 0.4106(2) 0.0239(5) Uani 1 1 d .
C3A C 0.9836(4) 0.7347(3) 0.4653(2) 0.0317(6) Uani 1 1 d .
H3A H 1.0739 0.6459 0.4309 0.038 Uiso 1 1 calc R
C4A C 0.9437(4) 0.7243(4) 0.5711(2) 0.0370(7) Uani 1 1 d .
H4A H 1.0080 0.6273 0.6111 0.044 Uiso 1 1 calc R
C5A C 0.8107(4) 0.8543(4) 0.6191(2) 0.0335(6) Uani 1 1 d .
H5A H 0.7813 0.8474 0.6918 0.040 Uiso 1 1 calc R
C6A C 0.7204(4) 0.9959(3) 0.5587(2) 0.0271(6) Uani 1 1 d .
C8A C 1.0362(3) 0.8178(3) 0.2335(2) 0.0255(5) Uani 1 1 d .
C9A C 1.0318(4) 0.8903(3) 0.1245(2) 0.0314(6) Uani 1 1 d .
H9A1 H 1.1147 0.9557 0.1162 0.047 Uiso 1 1 calc R
H9A2 H 0.9069 0.9625 0.1106 0.047 Uiso 1 1 calc R
H9A3 H 1.0711 0.8003 0.0752 0.047 Uiso 1 1 calc R
C10A C 0.5756(4) 1.1430(4) 0.6067(2) 0.0375(7) Uani 1 1 d .
H10D H 0.6343 1.2142 0.6365 0.056 Uiso 1 1 calc R
H10E H 0.5049 1.1035 0.6619 0.056 Uiso 1 1 calc R
H10F H 0.4936 1.2069 0.5529 0.056 Uiso 1 1 calc R

loop_
_atom_site_aniso_label
_atom_site_aniso_U_11
_atom_site_aniso_U_22
_atom_site_aniso_U_33
_atom_site_aniso_U_23
_atom_site_aniso_U_13
_atom_site_aniso_U_12
O8 0.0333(10) 0.0223(9) 0.0300(10) -0.0028(7) -0.0060(8) 0.0049(8)
N1 0.0210(10) 0.0197(10) 0.0255(11) 0.0006(8) -0.0004(8) -0.0048(8)
N7 0.0207(10) 0.0178(10) 0.0254(11) -0.0017(8) -0.0012(8) 0.0006(8)
C2 0.0208(11) 0.0219(12) 0.0207(12) -0.0009(9) 0.0011(9) -0.0062(9)
C3 0.0285(13) 0.0184(12) 0.0300(14) -0.0022(10) -0.0013(10) -0.0016(10)
C4 0.0434(16) 0.0237(13) 0.0269(14) -0.0061(10) 0.0026(11) -0.0061(12)
C5 0.0372(15) 0.0288(13) 0.0238(13) -0.0022(10) -0.0033(11) -0.0125(12)
C6 0.0265(12) 0.0244(12) 0.0224(12) 0.0030(9) -0.0018(9) -0.0104(10)
C8 0.0205(11) 0.0218(12) 0.0252(13) 0.0006(9) -0.0007(9) -0.0034(10)
C9 0.0286(13) 0.0252(13) 0.0249(13) -0.0008(10) -0.0045(10) -0.0021(10)
C10 0.0289(13) 0.0320(14) 0.0287(14) 0.0050(11) -0.0076(10) -0.0099(11)
O8A 0.0337(11) 0.0282(10) 0.0307(11) -0.0060(8) -0.0049(8) 0.0093(8)
N1A 0.0270(11) 0.0215(10) 0.0257(11) -0.0036(8) -0.0034(8) -0.0058(9)
N7A 0.0239(11) 0.0185(10) 0.0255(11) -0.0023(8) -0.0039(8) 0.0004(8)
C2A 0.0229(12) 0.0222(12) 0.0263(13) -0.0038(9) -0.0035(9) -0.0061(10)
C3A 0.0338(14) 0.0246(13) 0.0313(15) 0.0007(11) -0.0052(11) -0.0021(11)
C4A 0.0469(17) 0.0276(14) 0.0330(15) 0.0052(11) -0.0094(13) -0.0075(13)
C5A 0.0420(16) 0.0365(15) 0.0221(13) 0.0011(11) -0.0019(11) -0.0137(13)
C6A 0.0272(13) 0.0276(13) 0.0269(13) -0.0064(10) -0.0022(10) -0.0087(11)
C8A 0.0240(12) 0.0242(12) 0.0256(13) -0.0063(10) -0.0027(10) -0.0034(10)
C9A 0.0323(14) 0.0266(13) 0.0273(14) -0.0043(10) 0.0029(11) 0.0005(11)
C10A 0.0386(16) 0.0400(16) 0.0294(15) -0.0121(12) 0.0022(12) -0.0061(13)

loop_
_atom_type_symbol
_atom_type_description
_atom_type_scat_dispersion_real
_atom_type_scat_dispersion_imag
_atom_type_scat_source
C C 0.0033 0.0016 'International Tables Vol C Tables 4.2.6.8 and 6.1.1.4'
H H 0.0000 0.0000 'International Tables Vol C Tables 4.2.6.8 and 6.1.1.4'
N N 0.0061 0.0033 'International Tables Vol C Tables 4.2.6.8 and 6.1.1.4'
O O 0.0106 0.0060 'International Tables Vol C Tables 4.2.6.8 and 6.1.1.4'

loop_
_geom_angle_atom_site_label_1
_geom_angle_atom_site_label_2
_geom_angle_atom_site_label_3
_geom_angle
C6 N1 C2 118.9(2)
C8 N7 C2 129.0(2)
C8 N7 H7 117(2)
C2 N7 H7 114(2)
N1 C2 N7 112.8(2)
N1 C2 C3 122.8(2)
N7 C2 C3 124.3(2)
C4 C3 C2 117.6(2)
C4 C3 H3 121.2
C2 C3 H3 121.2
C3 C4 C5 120.1(2)
C3 C4 H4 120.0
C5 C4 H4 120.0
C4 C5 C6 118.7(2)
C4 C5 H5 120.7
C6 C5 H5 120.7
N1 C6 C5 122.0(2)
N1 C6 C10 117.0(2)
C5 C6 C10 121.0(2)
O8 C8 N7 123.0(2)
O8 C8 C9 121.7(2)
N7 C8 C9 115.4(2)
C8 C9 H9A 109.5
C8 C9 H9B 109.5
H9A C9 H9B 109.5
C8 C9 H9C 109.5
H9A C9 H9C 109.5
H9B C9 H9C 109.5
C6 C10 H10A 109.5
C6 C10 H10B 109.5
H10A C10 H10B 109.5
C6 C10 H10C 109.5
H10A C10 H10C 109.5
H10B C10 H10C 109.5
C6A N1A C2A 118.8(2)
C8A N7A C2A 128.6(2)
C8A N7A H7A 117(2)
C2A N7A H7A 115(2)
N1A C2A C3A 122.9(2)
N1A C2A N7A 112.2(2)
C3A C2A N7A 124.8(2)
C4A C3A C2A 117.5(3)
C4A C3A H3A 121.3
C2A C3A H3A 121.3
C3A C4A C5A 120.2(3)
C3A C4A H4A 119.9
C5A C4A H4A 119.9
C4A C5A C6A 118.7(3)
C4A C5A H5A 120.7
C6A C5A H5A 120.7
N1A C6A C5A 121.9(2)
N1A C6A C10A 116.9(2)
C5A C6A C10A 121.2(3)
O8A C8A N7A 122.6(2)
O8A C8A C9A 121.6(2)
N7A C8A C9A 115.8(2)
C8A C9A H9A1 109.5
C8A C9A H9A2 109.5
H9A1 C9A H9A2 109.5
C8A C9A H9A3 109.5
H9A1 C9A H9A3 109.5
H9A2 C9A H9A3 109.5
C6A C10A H10D 109.5
C6A C10A H10E 109.5
H10D C10A H10E 109.5
C6A C10A H10F 109.5
H10D C10A H10F 109.5
H10E C10A H10F 109.5

loop_
_geom_bond_atom_site_label_1
_geom_bond_atom_site_label_2
_geom_bond_distance
O8 C8 1.231(3)
N1 C6 1.334(3)
N1 C2 1.341(3)
N7 C8 1.358(3)
N7 C2 1.397(3)
N7 H7 0.891(18)
C2 C3 1.399(3)
C3 C4 1.377(4)
C3 H3 0.9500
C4 C5 1.385(4)
C4 H4 0.9500
C5 C6 1.393(4)
C5 H5 0.9500
C6 C10 1.507(4)
C8 C9 1.506(4)
C9 H9A 0.9800
C9 H9B 0.9800
C9 H9C 0.9800
C10 H10A 0.9800
C10 H10B 0.9800
C10 H10C 0.9800
O8A C8A 1.234(3)
N1A C6A 1.333(3)
N1A C2A 1.342(3)
N7A C8A 1.358(3)
N7A C2A 1.403(3)
N7A H7A 0.897(18)
C2A C3A 1.394(4)
C3A C4A 1.378(4)
C3A H3A 0.9500
C4A C5A 1.380(4)
C4A H4A 0.9500
C5A C6A 1.394(4)
C5A H5A 0.9500
C6A C10A 1.507(4)
C8A C9A 1.494(4)
C9A H9A1 0.9800
C9A H9A2 0.9800
C9A H9A3 0.9800
C10A H10D 0.9800
C10A H10E 0.9800
C10A H10F 0.9800

loop_
_geom_hbond_atom_site_label_D
_geom_hbond_atom_site_label_H
_geom_hbond_atom_site_label_A
_geom_hbond_distance_DH
_geom_hbond_distance_HA
_geom_hbond_distance_DA
_geom_hbond_angle_DHA
_geom_hbond_site_symmetry_A
N7 H7 O8A 0.891(18) 2.03(2) 2.895(3) 164(3) 2_765
N7A H7A O8 0.897(18) 2.03(2) 2.907(3) 165(3) 2_675

loop_
_geom_torsion_atom_site_label_1
_geom_torsion_atom_site_label_2
_geom_torsion_atom_site_label_3
_geom_torsion_atom_site_label_4
_geom_torsion
C6 N1 C2 N7 178.4(2)
C6 N1 C2 C3 -0.6(4)
C8 N7 C2 N1 -178.5(2)
C8 N7 C2 C3 0.5(4)
N1 C2 C3 C4 0.9(4)
N7 C2 C3 C4 -178.0(2)
C2 C3 C4 C5 0.0(4)
C3 C4 C5 C6 -1.1(4)
C2 N1 C6 C5 -0.6(4)
C2 N1 C6 C10 179.8(2)
C4 C5 C6 N1 1.5(4)
C4 C5 C6 C10 -179.0(3)
C2 N7 C8 O8 0.2(4)
C2 N7 C8 C9 -179.8(2)
C6A N1A C2A C3A 0.7(4)
C6A N1A C2A N7A 179.1(2)
C8A N7A C2A N1A 172.8(2)
C8A N7A C2A C3A -8.8(4)
N1A C2A C3A C4A -0.5(4)
N7A C2A C3A C4A -178.8(3)
C2A C3A C4A C5A 0.6(5)
C3A C4A C5A C6A -0.9(5)
C2A N1A C6A C5A -0.9(4)
C2A N1A C6A C10A 179.3(2)
C4A C5A C6A N1A 1.0(4)
C4A C5A C6A C10A -179.2(3)
C2A N7A C8A O8A 3.9(4)
C2A N7A C8A C9A -175.0(2)

loop_
_cod_related_entry_id
_cod_related_entry_code
_cod_related_entry_database
1 191218 ChemSpider
